data_4068484
loop_
_publ_author_name
'Hamilton, Ewan J. M.'
'Park, Jung Su'
'Chen, Xuenian'
'Liu, Shengming'
'Sturgeon, Matthew R.'
'Meyers, Edward A.'
'Shore, Sheldon G.'

_publ_section_title
;
 \b-Agostic Interactions in 15-Valence-Electron 9-BBN Hydroborate
 Half-Sandwich Titanium(III) Complexes
;
_journal_issue 14
_journal_name_full Organometallics
_journal_page_first 3973
_journal_paper_doi 10.1021/om8009014
_journal_volume 28
_journal_year 2009
_chemical_formula_moiety 'C13 H21 Cl2 O2 Ti'
_chemical_formula_sum 'C13 H21 Cl2 O2 Ti'
_chemical_formula_weight 328.10
_chemical_name_common SHORE1169
_chemical_name_systematic
; 
 ? 
;
_space_group_IT_number 2
_symmetry_cell_setting triclinic
_symmetry_space_group_name_Hall '-P 1'
_symmetry_space_group_name_H-M 'P -1'
_atom_sites_solution_hydrogens geom
_atom_sites_solution_primary direct
_atom_sites_solution_secondary difmap
_audit_creation_method SHELXL-97
_cell_angle_alpha 84.31(3)
_cell_angle_beta 89.46(3)
_cell_angle_gamma 75.44(3)
_cell_formula_units_Z 4
_cell_length_a 11.048(2)
_cell_length_b 11.835(2)
_cell_length_c 11.939(2)
_cell_measurement_temperature 200(2)
_cell_measurement_theta_max 25.10
_cell_measurement_theta_min 2.35
_cell_volume 1503.3(5)
_computing_structure_refinement 'SHELXL-97 (Sheldrick, 1997)'
_computing_structure_solution 'SHELXS-97 (Sheldrick, 1990)'
_diffrn_ambient_temperature 200(2)
_diffrn_measured_fraction_theta_full 0.984
_diffrn_measured_fraction_theta_max 0.984
_diffrn_measurement_device_type 'NONIUS KAPPA CCD'
_diffrn_measurement_method 'PHI SCANS & OMEGA SCANS'
_diffrn_radiation_monochromator graphite
_diffrn_radiation_source 'fine-focus sealed tube'
_diffrn_radiation_type MoK\a
_diffrn_radiation_wavelength 0.71073
_diffrn_reflns_av_R_equivalents 0.0000
_diffrn_reflns_av_sigmaI/netI 0.0540
_diffrn_reflns_limit_h_max 13
_diffrn_reflns_limit_h_min -13
_diffrn_reflns_limit_k_max 14
_diffrn_reflns_limit_k_min -13
_diffrn_reflns_limit_l_max 14
_diffrn_reflns_limit_l_min -14
_diffrn_reflns_number 10193
_diffrn_reflns_theta_full 25.10
_diffrn_reflns_theta_max 25.10
_diffrn_reflns_theta_min 2.35
_diffrn_standards_number 0
_exptl_absorpt_coefficient_mu 0.916
_exptl_absorpt_correction_T_max 0.9643
_exptl_absorpt_correction_T_min 0.7398
_exptl_absorpt_correction_type multi-scan
_exptl_absorpt_process_details 'SORTAV (BLESSING, 1995)'
_exptl_crystal_density_diffrn 1.450
_exptl_crystal_density_method 'not measured'
_exptl_crystal_F_000 684
_exptl_crystal_size_max 0.35
_exptl_crystal_size_mid 0.32
_exptl_crystal_size_min 0.04
_refine_diff_density_max 0.862
_refine_diff_density_min -0.534
_refine_diff_density_rms 0.118
_refine_ls_extinction_method none
_refine_ls_goodness_of_fit_ref 1.140
_refine_ls_hydrogen_treatment constr
_refine_ls_matrix_type full
_refine_ls_number_parameters 326
_refine_ls_number_reflns 10193
_refine_ls_number_restraints 0
_refine_ls_restrained_S_all 1.140
_refine_ls_R_factor_all 0.0987
_refine_ls_R_factor_gt 0.0787
_refine_ls_shift/su_max 0.000
_refine_ls_shift/su_mean 0.000
_refine_ls_structure_factor_coef Fsqd
_refine_ls_weighting_details 'calc w=1/[\s^2^(Fo^2^)+(0.0743P)^2^+8.1096P] where P=(Fo^2^+2Fc^2^)/3'
_refine_ls_weighting_scheme calc
_refine_ls_wR_factor_gt 0.2030
_refine_ls_wR_factor_ref 0.2154
_reflns_number_gt 8197
_reflns_number_total 10193
_reflns_threshold_expression >2sigma(I)
_cod_data_source_file om8009014_si_003.cif
_cod_data_source_block '[CpTi(III)Cl2(THF)2]'
_cod_depositor_comments
;
The following automatic conversions were performed:

'_symmetry_cell_setting' value 'TRICLINIC' changed to 'triclinic'
according to /home/saulius/struct/CIF-dictionaries/cif_core.dic
dictionary named 'cif_core.dic' version 2.4.2 from
2011-04-26.

'_exptl_absorpt_correction_type' value 'MULTI-SCAN'
changed to 'multi-scan' according to
/home/saulius/struct/CIF-dictionaries/cif_core.dic dictionary named
'cif_core.dic' version 2.4.2 from
2011-04-26.

'_refine_ls_hydrogen_treatment' value 'CONSTR' changed
to 'constr' according to
/home/saulius/struct/CIF-dictionaries/cif_core.dic dictionary named
'cif_core.dic' version 2.4.2 from 2011-04-26.

Automatic conversion script
Id: cif_fix_values 1715 2011-07-08 13:25:40Z adriana 
;
_cod_original_cell_volume 1503.2(5)
_cod_original_sg_symbol_H-M P-1
_cod_database_code 4068484

loop_
_symmetry_equiv_pos_as_xyz
'x, y, z'
'-x, -y, -z'

loop_
_atom_site_label
_atom_site_type_symbol
_atom_site_fract_x
_atom_site_fract_y
_atom_site_fract_z
_atom_site_U_iso_or_equiv
_atom_site_adp_type
_atom_site_occupancy
_atom_site_symmetry_multiplicity
_atom_site_calc_flag
_atom_site_refinement_flags
_atom_site_disorder_assembly
_atom_site_disorder_group
Ti1 Ti 0.68260(7) 0.24012(7) 0.11436(7) 0.0240(2) Uani 1 1 d . . .
Ti2 Ti 0.82139(7) 0.74823(7) -0.39586(7) 0.0243(2) Uani 1 1 d . . .
Cl1 Cl 0.74480(12) 0.41882(11) 0.10800(11) 0.0360(3) Uani 1 1 d . . .
Cl2 Cl 0.83176(12) 0.06077(11) 0.17269(11) 0.0358(3) Uani 1 1 d . . .
Cl3 Cl 0.76689(13) 0.56625(11) -0.35953(11) 0.0394(3) Uani 1 1 d . . .
Cl4 Cl 0.66635(12) 0.92453(10) -0.37805(11) 0.0353(3) Uani 1 1 d . . .
C1 C 0.4750(6) 0.3332(7) 0.0585(10) 0.084(3) Uani 1 1 d . . .
H1 H 0.4491 0.4164 0.0512 0.100 Uiso 1 1 calc R . .
C2 C 0.5249(7) 0.2681(13) -0.0219(6) 0.093(4) Uani 1 1 d . . .
H2 H 0.5401 0.2960 -0.0967 0.111 Uiso 1 1 calc R . .
C3 C 0.5510(6) 0.1514(9) 0.0225(9) 0.084(3) Uani 1 1 d . . .
H3 H 0.5874 0.0849 -0.0161 0.101 Uiso 1 1 calc R . .
C4 C 0.5145(6) 0.1505(6) 0.1319(7) 0.0585(19) Uani 1 1 d . . .
H4 H 0.5216 0.0828 0.1837 0.070 Uiso 1 1 calc R . .
C5 C 0.4667(5) 0.2619(6) 0.1536(6) 0.0514(16) Uani 1 1 d . . .
H5 H 0.4329 0.2868 0.2231 0.062 Uiso 1 1 calc R . .
O1 O 0.6722(3) 0.2598(3) 0.2966(3) 0.0249(7) Uani 1 1 d . . .
C6 C 0.6243(5) 0.3750(4) 0.3424(4) 0.0372(12) Uani 1 1 d . . .
H6A H 0.5480 0.4212 0.3006 0.045 Uiso 1 1 calc R . .
H6B H 0.6882 0.4207 0.3365 0.045 Uiso 1 1 calc R . .
C7 C 0.5954(7) 0.3466(6) 0.4631(5) 0.0545(16) Uani 1 1 d . . .
H7A H 0.5053 0.3508 0.4723 0.065 Uiso 1 1 calc R . .
H7B H 0.6189 0.4015 0.5112 0.065 Uiso 1 1 calc R . .
C8 C 0.6734(6) 0.2232(5) 0.4929(5) 0.0480(15) Uani 1 1 d . . .
H8A H 0.7595 0.2230 0.5154 0.058 Uiso 1 1 calc R . .
H8B H 0.6356 0.1825 0.5550 0.058 Uiso 1 1 calc R . .
C9 C 0.6729(5) 0.1668(4) 0.3860(4) 0.0366(12) Uani 1 1 d . . .
H9A H 0.7482 0.1011 0.3821 0.044 Uiso 1 1 calc R . .
H9B H 0.5976 0.1365 0.3806 0.044 Uiso 1 1 calc R . .
O2 O 0.7934(3) 0.2258(3) -0.0445(3) 0.0299(7) Uani 1 1 d . B .
C10 C 0.8470(6) 0.1166(5) -0.0931(5) 0.0430(14) Uani 1 1 d . B .
H10A H 0.7977 0.0587 -0.0717 0.052 Uiso 1 1 calc R . .
H10B H 0.9342 0.0830 -0.0657 0.052 Uiso 1 1 calc R . .
C11 C 0.8438(9) 0.1451(6) -0.2184(6) 0.076(2) Uani 1 1 d . . .
H11A H 0.9299 0.1325 -0.2474 0.092 Uiso 1 1 calc R A 1
H11B H 0.8008 0.0941 -0.2550 0.092 Uiso 1 1 calc R A 1
C12 C 0.7744(10) 0.2711(8) -0.2429(8) 0.043(3) Uiso 0.608(19) 1 d P B 1
H12A H 0.6854 0.2787 -0.2618 0.052 Uiso 0.608(19) 1 calc PR B 1
H12B H 0.8126 0.3103 -0.3058 0.052 Uiso 0.608(19) 1 calc PR B 1
C12' C 0.8658(17) 0.2645(14) -0.2248(14) 0.053(6) Uiso 0.392(19) 1 d P B 2
H12C H 0.8392 0.3082 -0.2992 0.063 Uiso 0.392(19) 1 calc PR B 2
H12D H 0.9553 0.2600 -0.2119 0.063 Uiso 0.392(19) 1 calc PR B 2
C13 C 0.7875(6) 0.3219(5) -0.1331(4) 0.0402(13) Uani 1 1 d . . .
H13A H 0.8647 0.3500 -0.1325 0.048 Uiso 1 1 calc R B 1
H13B H 0.7148 0.3884 -0.1225 0.048 Uiso 1 1 calc R B 1
C14 C 0.9974(6) 0.6886(9) -0.5060(8) 0.077(3) Uani 1 1 d . . .
H14 H 0.9973 0.6336 -0.5588 0.092 Uiso 1 1 calc R . .
C15 C 1.0376(6) 0.6634(8) -0.3966(10) 0.081(3) Uani 1 1 d . . .
H15 H 1.0692 0.5865 -0.3604 0.097 Uiso 1 1 calc R . .
C16 C 1.0270(6) 0.7578(10) -0.3494(7) 0.073(2) Uani 1 1 d . . .
H16 H 1.0503 0.7612 -0.2737 0.087 Uiso 1 1 calc R . .
C17 C 0.9782(6) 0.8512(6) -0.4229(9) 0.074(3) Uani 1 1 d . . .
H17 H 0.9613 0.9308 -0.4075 0.089 Uiso 1 1 calc R . .
C18 C 0.9561(6) 0.8120(9) -0.5260(6) 0.071(3) Uani 1 1 d . . .
H18 H 0.9214 0.8578 -0.5934 0.085 Uiso 1 1 calc R . .
O3 O 0.8270(3) 0.7371(3) -0.2090(3) 0.0278(7) Uani 1 1 d . D .
C19 C 0.8192(5) 0.8368(4) -0.1440(4) 0.0362(12) Uani 1 1 d . . .
H19A H 0.7415 0.8987 -0.1630 0.043 Uiso 1 1 calc R C 1
H19B H 0.8919 0.8707 -0.1586 0.043 Uiso 1 1 calc R C 1
C20 C 0.8195(12) 0.7867(8) -0.0233(8) 0.049(3) Uiso 0.66(2) 1 d P D 1
H20A H 0.8577 0.8309 0.0262 0.059 Uiso 0.66(2) 1 calc PR D 1
H20B H 0.7331 0.7896 0.0017 0.059 Uiso 0.66(2) 1 calc PR D 1
C20' C 0.892(2) 0.7883(14) -0.0395(14) 0.040(6) Uiso 0.34(2) 1 d P D 2
H20C H 0.9782 0.7973 -0.0471 0.048 Uiso 0.34(2) 1 calc PR D 2
H20D H 0.8526 0.8303 0.0245 0.048 Uiso 0.34(2) 1 calc PR D 2
C21 C 0.8928(8) 0.6665(6) -0.0206(5) 0.0642(19) Uani 1 1 d . . .
H21A H 0.8641 0.6163 0.0398 0.077 Uiso 1 1 calc R D 1
H21B H 0.9824 0.6615 -0.0074 0.077 Uiso 1 1 calc R D 1
C22 C 0.8731(5) 0.6289(5) -0.1337(5) 0.0399(13) Uani 1 1 d . D .
H22A H 0.9527 0.5817 -0.1615 0.048 Uiso 1 1 calc R . .
H22B H 0.8111 0.5811 -0.1292 0.048 Uiso 1 1 calc R . .
O4 O 0.7150(3) 0.7525(3) -0.5565(3) 0.0317(8) Uani 1 1 d . F .
C23 C 0.6521(6) 0.8589(5) -0.6276(5) 0.0451(14) Uani 1 1 d . F .
H23A H 0.7092 0.9108 -0.6429 0.054 Uiso 1 1 calc R . .
H23B H 0.5771 0.9023 -0.5897 0.054 Uiso 1 1 calc R . .
C24 C 0.6154(8) 0.8198(5) -0.7354(6) 0.0632(19) Uani 1 1 d . . .
H24A H 0.5270 0.8587 -0.7557 0.076 Uiso 1 1 calc R E 1
H24B H 0.6691 0.8385 -0.7978 0.076 Uiso 1 1 calc R E 1
C25 C 0.6337(10) 0.6896(8) -0.7121(8) 0.041(3) Uiso 0.609(19) 1 d P F 1
H25A H 0.5555 0.6705 -0.6853 0.049 Uiso 0.609(19) 1 calc PR F 1
H25B H 0.6608 0.6498 -0.7806 0.049 Uiso 0.609(19) 1 calc PR F 1
C25' C 0.7166(19) 0.7014(15) -0.7374(15) 0.057(6) Uiso 0.391(19) 1 d P F 2
H25C H 0.6881 0.6482 -0.7840 0.068 Uiso 0.391(19) 1 calc PR F 2
H25D H 0.7962 0.7148 -0.7675 0.068 Uiso 0.391(19) 1 calc PR F 2
C26 C 0.7315(6) 0.6544(5) -0.6243(5) 0.0469(14) Uani 1 1 d . . .
H26A H 0.7228 0.5832 -0.5774 0.056 Uiso 1 1 calc R F 1
H26B H 0.8154 0.6377 -0.6583 0.056 Uiso 1 1 calc R F 1

loop_
_atom_site_aniso_label
_atom_site_aniso_U_11
_atom_site_aniso_U_22
_atom_site_aniso_U_33
_atom_site_aniso_U_23
_atom_site_aniso_U_13
_atom_site_aniso_U_12
Ti1 0.0194(4) 0.0252(5) 0.0277(5) -0.0034(3) -0.0012(3) -0.0059(3)
Ti2 0.0186(4) 0.0225(4) 0.0321(5) -0.0048(3) 0.0024(3) -0.0049(3)
Cl1 0.0455(7) 0.0283(6) 0.0370(7) -0.0042(5) 0.0020(6) -0.0146(5)
Cl2 0.0376(7) 0.0286(6) 0.0347(7) -0.0015(5) 0.0013(5) 0.0031(5)
Cl3 0.0524(8) 0.0268(6) 0.0425(7) -0.0036(5) -0.0023(6) -0.0164(6)
Cl4 0.0337(6) 0.0272(6) 0.0396(7) -0.0050(5) 0.0003(5) 0.0030(5)
C1 0.031(4) 0.053(4) 0.161(10) 0.036(5) -0.042(5) -0.015(3)
C2 0.040(4) 0.209(12) 0.033(4) 0.026(6) -0.014(3) -0.053(6)
C3 0.032(4) 0.125(8) 0.115(8) -0.090(7) 0.004(4) -0.028(4)
C4 0.035(3) 0.052(4) 0.092(6) 0.015(4) -0.014(3) -0.026(3)
C5 0.021(3) 0.074(5) 0.062(4) -0.019(4) 0.001(3) -0.013(3)
O1 0.0246(16) 0.0244(17) 0.0259(17) -0.0030(13) 0.0006(13) -0.0064(13)
C6 0.043(3) 0.029(3) 0.037(3) -0.009(2) 0.005(2) -0.003(2)
C7 0.071(4) 0.052(4) 0.033(3) -0.009(3) 0.011(3) -0.001(3)
C8 0.067(4) 0.040(3) 0.036(3) -0.006(2) 0.005(3) -0.011(3)
C9 0.045(3) 0.031(3) 0.033(3) 0.005(2) -0.001(2) -0.010(2)
O2 0.0307(18) 0.0243(17) 0.0334(19) -0.0035(14) 0.0074(14) -0.0044(13)
C10 0.055(4) 0.029(3) 0.038(3) -0.006(2) 0.002(3) 0.003(2)
C11 0.136(7) 0.040(4) 0.042(4) -0.001(3) 0.021(4) -0.003(4)
C13 0.055(3) 0.034(3) 0.031(3) 0.003(2) 0.003(2) -0.012(2)
C14 0.038(4) 0.120(7) 0.095(6) -0.080(6) 0.039(4) -0.038(4)
C15 0.022(3) 0.072(5) 0.137(9) 0.009(6) 0.007(4) 0.001(3)
C16 0.032(4) 0.137(8) 0.057(4) -0.006(5) 0.001(3) -0.040(5)
C17 0.038(4) 0.049(4) 0.150(9) -0.042(5) 0.042(5) -0.028(3)
C18 0.031(3) 0.130(8) 0.047(4) 0.038(5) 0.000(3) -0.029(4)
O3 0.0259(17) 0.0258(17) 0.0326(18) -0.0013(14) -0.0023(14) -0.0086(13)
C19 0.045(3) 0.031(3) 0.036(3) -0.010(2) -0.001(2) -0.014(2)
C21 0.094(5) 0.064(4) 0.036(3) -0.001(3) -0.014(3) -0.022(4)
C22 0.047(3) 0.031(3) 0.039(3) 0.001(2) -0.007(2) -0.006(2)
O4 0.0319(18) 0.0250(17) 0.038(2) -0.0049(15) -0.0048(15) -0.0056(14)
C23 0.056(4) 0.035(3) 0.042(3) 0.004(2) -0.017(3) -0.008(3)
C24 0.096(5) 0.042(4) 0.045(4) -0.006(3) -0.017(4) -0.003(3)
C26 0.061(4) 0.036(3) 0.041(3) -0.014(3) -0.007(3) -0.003(3)

loop_
_atom_type_symbol
_atom_type_description
_atom_type_scat_dispersion_real
_atom_type_scat_dispersion_imag
_atom_type_scat_source
C C 0.0033 0.0016 'International Tables Vol C Tables 4.2.6.8 and 6.1.1.4'
H H 0.0000 0.0000 'International Tables Vol C Tables 4.2.6.8 and 6.1.1.4'
O O 0.0106 0.0060 'International Tables Vol C Tables 4.2.6.8 and 6.1.1.4'
Cl Cl 0.1484 0.1585 'International Tables Vol C Tables 4.2.6.8 and 6.1.1.4'
Ti Ti 0.2776 0.4457 'International Tables Vol C Tables 4.2.6.8 and 6.1.1.4'

loop_
_geom_angle_atom_site_label_1
_geom_angle_atom_site_label_2
_geom_angle_atom_site_label_3
_geom_angle
O1 Ti1 O2 149.69(12)
O1 Ti1 C3 122.9(3)
O2 Ti1 C3 85.1(2)
O1 Ti1 C2 130.8(3)
O2 Ti1 C2 78.5(2)
C3 Ti1 C2 34.6(3)
O1 Ti1 C1 100.2(3)
O2 Ti1 C1 106.0(3)
C3 Ti1 C1 55.7(3)
C2 Ti1 C1 32.7(3)
O1 Ti1 C4 89.1(2)
O2 Ti1 C4 118.3(2)
C3 Ti1 C4 33.8(3)
C2 Ti1 C4 56.2(3)
C1 Ti1 C4 55.4(2)
O1 Ti1 Cl1 82.37(9)
O2 Ti1 Cl1 80.97(10)
C3 Ti1 Cl1 141.1(3)
C2 Ti1 Cl1 106.7(3)
C1 Ti1 Cl1 93.86(18)
C4 Ti1 Cl1 146.12(18)
O1 Ti1 C5 76.56(18)
O2 Ti1 C5 133.50(19)
C3 Ti1 C5 55.3(2)
C2 Ti1 C5 55.2(3)
C1 Ti1 C5 33.4(3)
C4 Ti1 C5 32.9(2)
Cl1 Ti1 C5 113.44(18)
O1 Ti1 Cl2 83.68(9)
O2 Ti1 Cl2 82.47(10)
C3 Ti1 Cl2 94.7(3)
C2 Ti1 Cl2 126.5(4)
C1 Ti1 Cl2 147.21(18)
C4 Ti1 Cl2 92.43(17)
Cl1 Ti1 Cl2 118.88(6)
C5 Ti1 Cl2 120.31(18)
O3 Ti2 O4 149.55(12)
O3 Ti2 C14 123.9(3)
O4 Ti2 C14 84.1(2)
O3 Ti2 C18 129.3(2)
O4 Ti2 C18 80.1(2)
C14 Ti2 C18 35.2(3)
O3 Ti2 C15 90.1(3)
O4 Ti2 C15 116.6(3)
C14 Ti2 C15 33.8(3)
C18 Ti2 C15 56.8(3)
O3 Ti2 C17 95.5(3)
O4 Ti2 C17 111.6(3)
C14 Ti2 C17 56.3(2)
C18 Ti2 C17 34.7(3)
C15 Ti2 C17 54.2(3)
O3 Ti2 Cl4 83.40(10)
O4 Ti2 Cl4 82.39(10)
C14 Ti2 Cl4 136.6(3)
C18 Ti2 Cl4 101.7(2)
C15 Ti2 Cl4 144.3(2)
C17 Ti2 Cl4 91.46(18)
O3 Ti2 C16 75.1(2)
O4 Ti2 C16 135.3(2)
C14 Ti2 C16 54.9(3)
C18 Ti2 C16 56.4(3)
C15 Ti2 C16 31.4(3)
C17 Ti2 C16 32.9(3)
Cl4 Ti2 C16 113.9(3)
O3 Ti2 Cl3 82.31(9)
O4 Ti2 Cl3 81.26(10)
C14 Ti2 Cl3 99.3(2)
C18 Ti2 Cl3 132.2(3)
C15 Ti2 Cl3 94.7(2)
C17 Ti2 Cl3 148.9(2)
Cl4 Ti2 Cl3 118.90(6)
C16 Ti2 Cl3 118.9(3)
C2 C1 C5 109.1(7)
C2 C1 Ti1 72.9(4)
C5 C1 Ti1 74.5(4)
C2 C1 H1 125.4
C5 C1 H1 125.4
Ti1 C1 H1 119.0
C1 C2 C3 107.8(7)
C1 C2 Ti1 74.4(4)
C3 C2 Ti1 72.7(4)
C1 C2 H2 126.1
C3 C2 H2 126.1
Ti1 C2 H2 118.8
C4 C3 C2 106.9(7)
C4 C3 Ti1 74.1(4)
C2 C3 Ti1 72.7(4)
C4 C3 H3 126.5
C2 C3 H3 126.5
Ti1 C3 H3 118.7
C5 C4 C3 108.1(7)
C5 C4 Ti1 74.5(3)
C3 C4 Ti1 72.1(4)
C5 C4 H4 125.9
C3 C4 H4 125.9
Ti1 C4 H4 119.2
C4 C5 C1 108.1(7)
C4 C5 Ti1 72.6(3)
C1 C5 Ti1 72.1(4)
C4 C5 H5 126.0
C1 C5 H5 126.0
Ti1 C5 H5 121.1
C9 O1 C6 108.7(4)
C9 O1 Ti1 125.9(3)
C6 O1 Ti1 123.0(3)
O1 C6 C7 105.7(4)
O1 C6 H6A 110.6
C7 C6 H6A 110.6
O1 C6 H6B 110.6
C7 C6 H6B 110.6
H6A C6 H6B 108.7
C6 C7 C8 104.4(5)
C6 C7 H7A 110.9
C8 C7 H7A 110.9
C6 C7 H7B 110.9
C8 C7 H7B 110.9
H7A C7 H7B 108.9
C9 C8 C7 103.4(5)
C9 C8 H8A 111.1
C7 C8 H8A 111.1
C9 C8 H8B 111.1
C7 C8 H8B 111.1
H8A C8 H8B 109.0
O1 C9 C8 104.8(4)
O1 C9 H9A 110.8
C8 C9 H9A 110.8
O1 C9 H9B 110.8
C8 C9 H9B 110.8
H9A C9 H9B 108.9
C10 O2 C13 107.5(4)
C10 O2 Ti1 124.7(3)
C13 O2 Ti1 124.9(3)
O2 C10 C11 106.9(4)
O2 C10 H10A 110.3
C11 C10 H10A 110.3
O2 C10 H10B 110.3
C11 C10 H10B 110.3
H10A C10 H10B 108.6
C12' C11 C12 39.9(7)
C12' C11 C10 99.7(8)
C12 C11 C10 107.4(6)
C12' C11 H11A 77.2
C12 C11 H11A 110.2
C10 C11 H11A 110.2
C12' C11 H11B 144.4
C12 C11 H11B 110.2
C10 C11 H11B 110.2
H11A C11 H11B 108.5
C11 C12 C13 102.9(7)
C11 C12 H12A 111.2
C13 C12 H12A 111.2
C11 C12 H12B 111.2
C13 C12 H12B 111.2
H12A C12 H12B 109.1
C11 C12' C13 104.3(11)
C11 C12' H12C 110.9
C13 C12' H12C 110.9
C11 C12' H12D 110.9
C13 C12' H12D 110.9
H12C C12' H12D 108.9
O2 C13 C12' 103.9(7)
O2 C13 C12 105.6(5)
C12' C13 C12 39.4(7)
O2 C13 H13A 110.6
C12' C13 H13A 75.0
C12 C13 H13A 110.6
O2 C13 H13B 110.6
C12' C13 H13B 140.5
C12 C13 H13B 110.6
H13A C13 H13B 108.7
C15 C14 C18 106.9(7)
C15 C14 Ti2 73.5(4)
C18 C14 Ti2 72.7(4)
C15 C14 H14 126.5
C18 C14 H14 126.5
Ti2 C14 H14 119.2
C16 C15 C14 110.6(8)
C16 C15 Ti2 75.5(4)
C14 C15 Ti2 72.6(4)
C16 C15 H15 124.7
C14 C15 H15 124.7
Ti2 C15 H15 118.8
C15 C16 C17 109.8(8)
C15 C16 Ti2 73.0(4)
C17 C16 Ti2 72.8(4)
C15 C16 H16 125.1
C17 C16 H16 125.1
Ti2 C16 H16 120.7
C16 C17 C18 108.9(7)
C16 C17 Ti2 74.3(4)
C18 C17 Ti2 72.0(4)
C16 C17 H17 125.6
C18 C17 H17 125.6
Ti2 C17 H17 119.9
C17 C18 C14 103.7(6)
C17 C18 Ti2 73.3(4)
C14 C18 Ti2 72.2(4)
C17 C18 H18 128.1
C14 C18 H18 128.1
Ti2 C18 H18 118.7
C19 O3 C22 108.1(4)
C19 O3 Ti2 124.6(3)
C22 O3 Ti2 125.3(3)
O3 C19 C20' 105.6(7)
O3 C19 C20 104.6(5)
C20' C19 C20 32.1(7)
O3 C19 H19A 110.8
C20' C19 H19A 134.8
C20 C19 H19A 110.8
O3 C19 H19B 110.8
C20' C19 H19B 81.0
C20 C19 H19B 110.8
H19A C19 H19B 108.9
C21 C20 C19 105.4(7)
C21 C20 H20A 110.7
C19 C20 H20A 110.7
C21 C20 H20B 110.7
C19 C20 H20B 110.7
H20A C20 H20B 108.8
C21 C20' C19 107.6(12)
C21 C20' H20C 110.2
C19 C20' H20C 110.2
C21 C20' H20D 110.2
C19 C20' H20D 110.2
H20C C20' H20D 108.5
C20' C21 C20 33.2(7)
C20' C21 C22 106.1(8)
C20 C21 C22 105.5(6)
C20' C21 H21A 135.4
C20 C21 H21A 110.6
C22 C21 H21A 110.6
C20' C21 H21B 80.0
C20 C21 H21B 110.6
C22 C21 H21B 110.6
H21A C21 H21B 108.8
O3 C22 C21 106.4(4)
O3 C22 H22A 110.5
C21 C22 H22A 110.5
O3 C22 H22B 110.5
C21 C22 H22B 110.5
H22A C22 H22B 108.6
C26 O4 C23 107.5(4)
C26 O4 Ti2 124.4(3)
C23 O4 Ti2 125.3(3)
O4 C23 C24 106.7(5)
O4 C23 H23A 110.4
C24 C23 H23A 110.4
O4 C23 H23B 110.4
C24 C23 H23B 110.4
H23A C23 H23B 108.6
C25 C24 C23 105.0(6)
C25 C24 C25' 38.1(7)
C23 C24 C25' 99.9(8)
C25 C24 H24A 110.7
C23 C24 H24A 110.7
C25' C24 H24A 142.7
C25 C24 H24B 110.7
C23 C24 H24B 110.7
C25' C24 H24B 78.1
H24A C24 H24B 108.8
C26 C25 C24 104.4(7)
C26 C25 H25A 110.9
C24 C25 H25A 110.9
C26 C25 H25B 110.9
C24 C25 H25B 110.9
H25A C25 H25B 108.9
C26 C25' C24 104.5(12)
C26 C25' H25C 110.9
C24 C25' H25C 110.9
C26 C25' H25D 110.9
C24 C25' H25D 110.9
H25C C25' H25D 108.9
C25' C26 O4 107.1(8)
C25' C26 C25 40.7(8)
O4 C26 C25 106.2(5)
C25' C26 H26A 138.7
O4 C26 H26A 110.5
C25 C26 H26A 110.5
C25' C26 H26B 72.5
O4 C26 H26B 110.5
C25 C26 H26B 110.5
H26A C26 H26B 108.7

loop_
_geom_bond_atom_site_label_1
_geom_bond_atom_site_label_2
_geom_bond_distance
Ti1 O1 2.210(3)
Ti1 O2 2.245(3)
Ti1 C3 2.333(6)
Ti1 C2 2.334(7)
Ti1 C1 2.352(6)
Ti1 C4 2.357(6)
Ti1 Cl1 2.3767(15)
Ti1 C5 2.381(5)
Ti1 Cl2 2.3824(17)
Ti2 O3 2.222(3)
Ti2 O4 2.249(4)
Ti2 C14 2.336(6)
Ti2 C18 2.342(6)
Ti2 C15 2.348(6)
Ti2 C17 2.358(6)
Ti2 Cl4 2.3701(16)
Ti2 C16 2.376(6)
Ti2 Cl3 2.3772(15)
C1 C2 1.320(13)
C1 C5 1.362(11)
C1 H1 0.9500
C2 C3 1.388(13)
C2 H2 0.9500
C3 C4 1.363(12)
C3 H3 0.9500
C4 C5 1.342(9)
C4 H4 0.9500
C5 H5 0.9500
O1 C9 1.454(6)
O1 C6 1.489(6)
C6 C7 1.497(8)
C6 H6A 0.9900
C6 H6B 0.9900
C7 C8 1.507(8)
C7 H7A 0.9900
C7 H7B 0.9900
C8 C9 1.499(8)
C8 H8A 0.9900
C8 H8B 0.9900
C9 H9A 0.9900
C9 H9B 0.9900
O2 C10 1.454(6)
O2 C13 1.464(6)
C10 C11 1.499(9)
C10 H10A 0.9900
C10 H10B 0.9900
C11 C12' 1.487(18)
C11 C12 1.497(11)
C11 H11A 0.9900
C11 H11B 0.9900
C12 C13 1.518(11)
C12 H12A 0.9900
C12 H12B 0.9900
C12' C13 1.498(17)
C12' H12C 0.9900
C12' H12D 0.9900
C13 H13A 0.9900
C13 H13B 0.9900
C14 C15 1.363(12)
C14 C18 1.414(12)
C14 H14 0.9500
C15 C16 1.279(12)
C15 H15 0.9500
C16 C17 1.341(12)
C16 H16 0.9500
C17 C18 1.402(11)
C17 H17 0.9500
C18 H18 0.9500
O3 C19 1.461(6)
O3 C22 1.469(6)
C19 C20' 1.474(17)
C19 C20 1.502(11)
C19 H19A 0.9900
C19 H19B 0.9900
C20 C21 1.447(12)
C20 H20A 0.9900
C20 H20B 0.9900
C20' C21 1.434(18)
C20' H20C 0.9900
C20' H20D 0.9900
C21 C22 1.496(8)
C21 H21A 0.9900
C21 H21B 0.9900
C22 H22A 0.9900
C22 H22B 0.9900
O4 C26 1.454(6)
O4 C23 1.464(6)
C23 C24 1.503(8)
C23 H23A 0.9900
C23 H23B 0.9900
C24 C25 1.501(11)
C24 C25' 1.560(18)
C24 H24A 0.9900
C24 H24B 0.9900
C25 C26 1.466(11)
C25 H25A 0.9900
C25 H25B 0.9900
C25' C26 1.403(18)
C25' H25C 0.9900
C25' H25D 0.9900
C26 H26A 0.9900
C26 H26B 0.9900
